data_4314584
loop_
_publ_author_name
'Rosario M. P. Colodrero'
'Pascual Olivera-Pastor'
'Aurelio Cabeza'
'Maria Papadaki'
'Konstantinos D. Demadis'
'Miguel A. G. Aranda'

_publ_contact_author_address
;Crystal Engineering, Growth and Design Laboratory

Department of Chemistry

University of Crete,

PO BOX  2208

GR-71003 Voutes Campus

Heraklion, Crete

Greece

;
_publ_contact_author_email demadis@chemistry.uoc.gr
_publ_contact_author_fax '30 2810 545001'
_publ_contact_author_name 'Konstantinos D. Demadis'
_publ_contact_author_phone '30 2810 545051'
_publ_section_title
;
 Structural Mapping and Framework Interconversions in 1D, 2D, and 3D
 Divalent Metal R,S-Hydroxyphosphonoacetate Hybrids
;
_journal_name_full 'Inorganic Chemistry'
_journal_page_first 761
_journal_page_last 768
_journal_paper_doi 10.1021/ic902048b
_journal_volume 49
_journal_year 2010
_chemical_formula_sum 'C2 H2 Mg Na O6 P'
_chemical_formula_weight 200.30
_space_group_IT_number 61
_symmetry_cell_setting orthorhombic
_symmetry_space_group_name_Hall '-P 2ac 2ab'
_symmetry_space_group_name_H-M 'P b c a'
_audit_author_name A.Cabeza
_audit_creation_date 2009-07-13T11:22
_audit_creation_method 'from EXP file using GSAS2CIF'
_audit_update_record
; 2009-07-13T11:22  Initial CIF as created by GSAS2CIF

;
_cell_angle_alpha 90.0
_cell_angle_beta 90.0
_cell_angle_gamma 90.0
_cell_formula_units_Z 8
_cell_length_a 10.19057(10)
_cell_length_b 9.69876(10)
_cell_length_c 10.82375(9)
_cell_volume 1069.775(18)
_computing_structure_refinement GSAS
_diffrn_radiation_probe x-ray
_diffrn_radiation_wavelength 1.5406
_exptl_absorpt_correction_T_max 1.00000
_exptl_absorpt_correction_T_min 1.00000
_exptl_absorpt_process_details
;   GSAS Absorption/surface roughness correction: function number 0

 No correction is applied.

;
_pd_block_id 2009-07-13T11:22|MgNa(O3PCHOHCO2)|MgNa(O3PCHOHCO2)|X'pert
_pd_calc_method 'Rietveld Refinement'
_pd_meas_2theta_range_inc 0.017
_pd_meas_2theta_range_max 99.98441
_pd_meas_2theta_range_min 4.0024
_pd_phase_name MgNa(O3PCHOHCO2)
_pd_proc_2theta_range_inc 0.017
_pd_proc_2theta_range_max 99.80702
_pd_proc_2theta_range_min 3.82502
_pd_proc_info_datetime 2009-07-13T11:22:02
_pd_proc_ls_background_function
;   GSAS Background function number 7 with 10 terms.

 Linear interpolation

      1:    4851.82     2:    2053.81     3:    1191.29     4:    1055.57

      5:    795.945     6:    650.310     7:    570.099     8:    512.482

      9:    437.521    10:    453.063

;
_pd_proc_ls_peak_cutoff 0.00300
_pd_proc_ls_pref_orient_corr
;   March-Dollase

 AXIS  1 Ratio=   0.94863  h= 0.000  k= 0.000  l= 1.000

 Prefered orientation correction range: Min=   0.92396, Max=   1.17137

;
_pd_proc_ls_profile_function
;

 CW Profile function number 3 with  19 terms

 Pseudovoigt profile coefficients as parameterized in

 P. Thompson, D.E. Cox & J.B. Hastings (1987). J. Appl. Cryst.,20,79-83.

 Asymmetry correction of L.W. Finger, D.E. Cox & A. P. Jephcoat (1994).

 J. Appl. Cryst.,27,892-900.








 Peak tails are ignored  where the intensity is below 0.0030 times the peak

   Aniso. broadening axis   0.0   0.0   1.0

;
_pd_proc_ls_prof_R_factor 0.0491
_pd_proc_ls_prof_wR_expected 0.0222
_pd_proc_ls_prof_wR_factor 0.0681
_refine_ls_goodness_of_fit_all 3.17
_refine_ls_matrix_type full
_refine_ls_number_parameters 56
_refine_ls_number_restraints 19
_refine_ls_R_Fsqd_factor 0.06825
_refine_ls_shift/su_max 0.06
_refine_ls_shift/su_mean 0.00
_reflns_d_resolution_high 1.091
_reflns_d_resolution_low 5.893
_reflns_limit_h_max 9
_reflns_limit_h_min 0
_reflns_limit_k_max 8
_reflns_limit_k_min 0
_reflns_limit_l_max 10
_reflns_limit_l_min 0
_reflns_number_total 431
_cod_data_source_file ic902048b_si_002_5.cif
_cod_data_source_block namg-hpaa-0-0-3d
_cod_depositor_comments
;
The following automatic conversions were performed:

'_geom_angle_publ_flag' value 'N' changed to 'n' according to the
built-in table from CIF Core dictionary named 'cif_core.dic' version
2.4.1 from 2010-06-29 (33 times).

'_geom_bond_publ_flag' value 'N'
changed to 'n' according to the built-in table from CIF Core
dictionary named 'cif_core.dic' version 2.4.1 from 2010-06-29 (28
times).

Automatic conversion script
Id: cif_fix_values 1646 2011-03-28 12:23:43Z adriana 
;
_cod_original_cell_volume 1069.775(22)
_cod_original_formula_sum 'C2 Mg Na O6 H2 P'
_cod_database_code 4314584

loop_
_symmetry_equiv_pos_site_id
_symmetry_equiv_pos_as_xyz
1 +x,+y,+z
2 -x+1/2,+y+1/2,+z
3 +x,-y+1/2,+z+1/2
4 -x+1/2,-y,+z+1/2
-1 -x,-y,-z
-2 +x+1/2,-y+1/2,-z
-3 -x,+y+1/2,-z+1/2
-4 +x+1/2,+y,-z+1/2

loop_
_atom_site_type_symbol
_atom_site_label
_atom_site_fract_x
_atom_site_fract_y
_atom_site_fract_z
_atom_site_occupancy
_atom_site_thermal_displace_type
_atom_site_U_iso_or_equiv
_atom_site_symmetry_multiplicity
Mg Mg 0.18102(22) 0.08320(23) 0.39194(18) 1.0 Uiso 0.0150(7) 8
Na Na 0.37653(26) -0.08369(25) 0.57390(18) 1.0 Uiso 0.0218(9) 8
P P 0.40376(18) 0.27909(22) 0.54096(15) 1.0 Uiso 0.0162(6) 8
C C1 0.3753(4) 0.2909(5) 0.71118(32) 1.0 Uiso 0.0055(5) 8
C C2 0.4097(4) 0.4418(4) 0.7366(5) 1.0 Uiso 0.0055(5) 8
O O5 0.35080(33) 0.14161(33) 0.49840(30) 1.0 Uiso 0.0055(5) 8
O O6 0.55393(28) 0.28416(35) 0.52445(26) 1.0 Uiso 0.0055(5) 8
O O4 0.33296(31) 0.40457(34) 0.48634(27) 1.0 Uiso 0.0055(5) 8
O O1 0.23860(29) 0.2716(4) 0.73996(31) 1.0 Uiso 0.0055(5) 8
O O3 0.5276(4) 0.4814(4) 0.73181(32) 1.0 Uiso 0.0055(5) 8
O O2 0.32147(34) 0.52454(33) 0.77642(32) 1.0 Uiso 0.0055(5) 8

loop_
_atom_type_symbol
_atom_type_number_in_cell
_atom_type_scat_dispersion_real
_atom_type_scat_dispersion_imag
_atom_type_scat_Cromer_Mann_a1
_atom_type_scat_Cromer_Mann_a2
_atom_type_scat_Cromer_Mann_a3
_atom_type_scat_Cromer_Mann_a4
_atom_type_scat_Cromer_Mann_b1
_atom_type_scat_Cromer_Mann_b2
_atom_type_scat_Cromer_Mann_b3
_atom_type_scat_Cromer_Mann_b4
_atom_type_scat_Cromer_Mann_c
_atom_type_scat_source
Mg 8.0 0.000 0.000 5.42040 2.82750 2.17350 79.2611 1.22690 0.38080 2.30730 7.19370 0.85840 International_Tables_Vol_C
Na 8.0 0.000 0.000 4.76260 3.28500 3.17360 8.84220 1.26740 0.31360 1.11280 129.424 0.67600 International_Tables_Vol_C
P 8.0 0.000 0.000 6.43450 1.90670 4.17910 27.1570 1.78000 0.52600 1.49080 68.1645 1.11490 International_Tables_Vol_C
O 48.0 0.000 0.000 3.04850 13.2771 2.28680 5.70110 1.54630 0.32390 0.86700 32.9089 0.25080 International_Tables_Vol_C
C 16.0 0.000 0.000 2.31000 20.8439 1.02000 10.2075 1.58860 0.56870 0.86500 51.6512 0.21560 International_Tables_Vol_C

loop_
_geom_angle_atom_site_label_1
_geom_angle_atom_site_label_2
_geom_angle_atom_site_label_3
_geom_angle
_geom_angle_site_symmetry_1
_geom_angle_site_symmetry_2
_geom_angle_site_symmetry_3
_geom_angle_publ_flag
O5 Mg O6 96.14(15) 1_555 . -2_566 n
O5 Mg O4 90.67(15) 1_555 . 2_545 n
O5 Mg O1 90.98(15) 1_555 . 3_554 n
O5 Mg O3 173.14(17) 1_555 . -2_566 n
O5 Mg O2 84.55(14) 1_555 . 3_554 n
O6 Mg O4 105.82(17) -2_566 . 2_545 n
O6 Mg O1 95.48(16) -2_566 . 3_554 n
O6 Mg O3 89.91(16) -2_566 . -2_566 n
O6 Mg O2 168.45(18) -2_566 . 3_554 n
O4 Mg O1 158.33(17) 2_545 . 3_554 n
O4 Mg O3 90.81(17) 2_545 . -2_566 n
O4 Mg O2 85.68(16) 2_545 . 3_554 n
O1 Mg O3 85.19(14) 3_554 . -2_566 n
O1 Mg O2 72.97(13) 3_554 . 3_554 n
O3 Mg O2 88.87(15) -2_566 . 3_554 n
C1 P O5 107.42(23) 1_555 . 1_555 n
C1 P O6 105.44(19) 1_555 . 1_555 n
C1 P O4 104.98(21) 1_555 . 1_555 n
O5 P O6 110.34(24) 1_555 . 1_555 n
O5 P O4 114.52(22) 1_555 . 1_555 n
O6 P O4 113.40(25) 1_555 . 1_555 n
P C1 C2 101.56(32) 1_555 . 1_555 n
P C1 O1 110.82(29) 1_555 . 1_555 n
C2 C1 O1 107.89(35) 1_555 . 1_555 n
C1 C2 O3 120.1(4) 1_555 . 1_555 n
C1 C2 O2 120.0(4) 1_555 . 1_555 n
O3 C2 O2 119.5(4) 1_555 . 1_555 n
Mg O5 P 133.01(23) 1_555 . 1_555 n
Mg O6 P 126.85(21) -2_565 . 1_555 n
Mg O4 P 155.58(25) 2_555 . 1_555 n
Mg O1 C1 109.27(25) 3_555 . 1_555 n
Mg O3 C2 129.0(4) -2_666 . 1_555 n
Mg O2 C2 110.83(31) 3_555 . 1_555 n

loop_
_geom_bond_atom_site_label_1
_geom_bond_atom_site_label_2
_geom_bond_distance
_geom_bond_site_symmetry_1
_geom_bond_site_symmetry_2
_geom_bond_publ_flag
Mg O5 2.1545(35) . 1_555 n
Mg O6 2.0375(34) . -2_456 n
Mg O4 2.0164(35) . 2_545 n
Mg O1 2.244(4) . 3_554 n
Mg O3 2.152(4) . -2_456 n
Mg O2 2.169(4) . 3_554 n
P C1 1.8687(33) . 1_555 n
P O5 1.5104(29) . 1_555 n
P O6 1.5415(29) . 1_555 n
P O4 1.5333(29) . 1_555 n
C1 P 1.8687(33) . 1_555 n
C1 C2 1.530(4) . 1_555 n
C1 O1 1.440(4) . 1_555 n
C2 C1 1.530(4) . 1_555 n
C2 O3 1.262(4) . 1_555 n
C2 O2 1.280(4) . 1_555 n
O5 Mg 2.1545(35) . 1_555 n
O5 P 1.5104(29) . 1_555 n
O6 Mg 2.0375(34) . -2_556 n
O6 P 1.5415(29) . 1_555 n
O4 Mg 2.0164(35) . 2_555 n
O4 P 1.5333(29) . 1_555 n
O1 Mg 2.244(4) . 3_555 n
O1 C1 1.440(4) . 1_555 n
O3 Mg 2.152(4) . -2_556 n
O3 C2 1.262(4) . 1_555 n
O2 Mg 2.169(4) . 3_555 n
O2 C2 1.280(4) . 1_555 n
